data_7700862
loop_
_publ_author_name
'Yang, Zongfei'
'Mu, Qiushui'
'Liang, Zhijie'
'Ma, Pengtao'
'Niu, Jingyang'
'Wang, Jingping'

_publ_section_title
;
 A novel peroxopolyoxoniobate incorporating mixed heteroatoms:
 [P<sub>2</sub>Se<sub>2</sub>Nb<sub>6</sub>(O<sub>2</sub>)<sub>6</sub>O<sub>22</sub>]<sup>8-</sup>&#x2009;.
;
_journal_issue 35
_journal_name_full 'Dalton transactions (Cambridge, England : 2003)'
_journal_page_first 13135
_journal_page_last 13138
_journal_paper_doi 10.1039/c9dt02860a
_journal_volume 48
_journal_year 2019
_chemical_formula_moiety 'Cs4 Nb6 O36 P2 Se2, 2(O)'
_chemical_formula_sum 'Cs4 Nb6 O38 P2 Se2'
_chemical_formula_weight 1916.96
_space_group_crystal_system triclinic
_space_group_IT_number 2
_space_group_name_Hall '-P 1'
_space_group_name_H-M_alt 'P -1'
_symmetry_space_group_name_Hall '-P 1'
_symmetry_space_group_name_H-M 'P -1'
_atom_sites_solution_primary direct
_audit_creation_date 2018-03-26
_audit_creation_method
;
Olex2 1.2-beta
(compiled 2015.01.26 svn.r3150 for OlexSys, GUI svn.r4998)
;
_audit_update_record
;
2018-12-28 deposited with the CCDC.    2019-08-12 downloaded from the CCDC.
;
_cell_angle_alpha 94.043(4)
_cell_angle_beta 103.437(4)
_cell_angle_gamma 117.660(4)
_cell_formula_units_Z 1
_cell_length_a 10.118(2)
_cell_length_b 10.424(3)
_cell_length_c 11.089(3)
_cell_measurement_reflns_used 1627
_cell_measurement_temperature 296(2)
_cell_measurement_theta_max 26.64
_cell_measurement_theta_min 2.33
_cell_volume 985.7(4)
_computing_molecular_graphics 'Olex2 (Dolomanov et al., 2009)'
_computing_publication_material 'Olex2 (Dolomanov et al., 2009)'
_computing_structure_refinement 'ShelXL-2018 (Sheldrick, 2008)'
_computing_structure_solution 'ShelXS-1997 (Sheldrick, 2008)'
_diffrn_ambient_temperature 296.15
_diffrn_measured_fraction_theta_full 0.985
_diffrn_measured_fraction_theta_max 0.985
_diffrn_measurement_device_type 'Bruker APEX-II CCD'
_diffrn_measurement_method '\f and \w scans'
_diffrn_radiation_type MoK\a
_diffrn_radiation_wavelength 0.71073
_diffrn_reflns_av_R_equivalents 0.0258
_diffrn_reflns_av_unetI/netI 0.0540
_diffrn_reflns_Laue_measured_fraction_full 0.985
_diffrn_reflns_Laue_measured_fraction_max 0.985
_diffrn_reflns_limit_h_max 12
_diffrn_reflns_limit_h_min -11
_diffrn_reflns_limit_k_max 12
_diffrn_reflns_limit_k_min -11
_diffrn_reflns_limit_l_max 13
_diffrn_reflns_limit_l_min -13
_diffrn_reflns_number 4839
_diffrn_reflns_point_group_measured_fraction_full 0.985
_diffrn_reflns_point_group_measured_fraction_max 0.985
_diffrn_reflns_theta_full 25.096
_diffrn_reflns_theta_max 25.096
_diffrn_reflns_theta_min 1.930
_diffrn_standards_number 0
_exptl_absorpt_coefficient_mu 7.362
_exptl_absorpt_correction_T_max 0.7457
_exptl_absorpt_correction_T_min 0.4379
_exptl_absorpt_correction_type multi-scan
_exptl_absorpt_process_details
;
SADABS-2016/2 (Bruker,2016/2) was used for absorption correction.
wR2(int) was 0.0765 before and 0.0364 after correction.
The Ratio of minimum to maximum transmission is 0.5872.
The \l/2 correction factor is Not present.
;
_exptl_crystal_colour colourless
_exptl_crystal_colour_primary colourless
_exptl_crystal_density_diffrn 3.229
_exptl_crystal_description block
_exptl_crystal_F_000 868
_exptl_crystal_size_max 0.3
_exptl_crystal_size_mid 0.2
_exptl_crystal_size_min 0.18
_refine_diff_density_max 3.027
_refine_diff_density_min -3.279
_refine_diff_density_rms 0.376
_refine_ls_extinction_method none
_refine_ls_goodness_of_fit_ref 1.066
_refine_ls_hydrogen_treatment undef
_refine_ls_matrix_type full
_refine_ls_number_parameters 235
_refine_ls_number_reflns 3464
_refine_ls_number_restraints 12
_refine_ls_restrained_S_all 1.078
_refine_ls_R_factor_all 0.0926
_refine_ls_R_factor_gt 0.0731
_refine_ls_shift/su_max 0.000
_refine_ls_shift/su_mean 0.000
_refine_ls_structure_factor_coef Fsqd
_refine_ls_weighting_details 'w=1/[\s^2^(Fo^2^)+(0.1158P)^2^+29.0881P] where P=(Fo^2^+2Fc^2^)/3'
_refine_ls_weighting_scheme calc
_refine_ls_wR_factor_gt 0.2004
_refine_ls_wR_factor_ref 0.2177
_reflns_Friedel_coverage 0.000
_reflns_number_gt 2652
_reflns_number_total 3464
_reflns_threshold_expression 'I > 2\s(I)'
_cod_data_source_file c9dt02860a2.cif
_cod_data_source_block 1
_cod_depositor_comments 'Adding full bibliography for 7700862.cif.'
_cod_original_cell_volume 985.8(4)
_cod_database_code 7700862
_shelx_space_group_comment
;
The symmetry employed for this shelxl refinement is uniquely defined
by the following loop, which should always be used as a source of
symmetry information in preference to the above space-group names.
They are only intended as comments.
;
_shelx_estimated_absorpt_t_max 0.351
_shelx_estimated_absorpt_t_min 0.216
_olex2_refinement_description
;
1. Uiso/Uaniso restraints and constraints
Uanis(O1) \\sim Ueq: with sigma of 0.01 and sigma for terminal atoms of 0.02
Uanis(O1W) \\sim Ueq: with sigma of 0.004 and sigma for terminal atoms of 0.008
;
_shelx_shelxl_version_number 2018/1
_olex2_submission_special_instructions 'No special instructions were received'

loop_
_space_group_symop_operation_xyz
'x, y, z'
'-x, -y, -z'

loop_
_atom_site_label
_atom_site_type_symbol
_atom_site_fract_x
_atom_site_fract_y
_atom_site_fract_z
_atom_site_U_iso_or_equiv
_atom_site_adp_type
_atom_site_occupancy
_atom_site_site_symmetry_order
_atom_site_calc_flag
_atom_site_refinement_flags_adp
Nb1 Nb 0.64426(15) 0.36128(15) 0.62319(12) 0.0194(3) Uani 1 1 d .
Nb2 Nb 0.63260(15) 0.48870(15) 0.31239(12) 0.0211(4) Uani 1 1 d .
Nb3 Nb 0.25474(16) 0.30801(15) 0.21774(12) 0.0240(4) Uani 1 1 d .
Se1 Se 0.42950(19) 0.60144(19) 0.09019(15) 0.0299(4) Uani 1 1 d .
Cs1 Cs -0.0472(2) -0.15804(18) 0.18844(14) 0.0807(6) Uani 1 1 d .
Cs2 Cs 0.8991(2) 0.2675(2) 0.42023(17) 0.0791(6) Uani 1 1 d .
P1 P 0.2517(4) 0.1866(4) 0.4967(4) 0.0230(8) Uani 1 1 d .
O1 O 0.4495(18) 0.2952(18) 0.2158(18) 0.073(5) Uani 1 1 d U
O2 O 0.7241(19) 0.3939(19) 0.2283(16) 0.062(4) Uani 1 1 d .
O3 O 0.8403(17) 0.5472(19) 0.2965(19) 0.074(5) Uani 1 1 d .
O4 O 0.1462(16) 0.1229(15) 0.0940(12) 0.046(3) Uani 1 1 d .
O5 O 0.0376(15) 0.1777(14) 0.1122(12) 0.047(3) Uani 1 1 d .
O6 O 0.6571(14) 0.1797(13) 0.5917(13) 0.039(3) Uani 1 1 d .
O7 O 0.2133(16) 0.2080(14) 0.3607(11) 0.045(3) Uani 1 1 d .
O8 O 0.8118(14) 0.3127(14) 0.6627(12) 0.038(3) Uani 1 1 d .
O9 O 0.5911(12) 0.5937(13) 0.1616(10) 0.029(2) Uani 1 1 d .
O10 O 0.2363(12) 0.2969(11) 0.5792(11) 0.029(2) Uani 1 1 d .
O11 O 0.1337(12) 0.0297(12) 0.5003(12) 0.034(3) Uani 1 1 d .
O12 O 0.2866(14) 0.4274(13) 0.0765(11) 0.035(3) Uani 1 1 d .
O13 O 0.4114(12) 0.2043(12) 0.5374(11) 0.032(3) Uani 1 1 d .
O14 O 0.4045(14) 0.6949(13) 0.2059(10) 0.030(2) Uani 1 1 d .
O15 O 0.6675(13) 0.4222(12) 0.4706(10) 0.028(2) Uani 1 1 d .
O16 O 0.1630(11) 0.4358(12) 0.2704(10) 0.029(2) Uani 1 1 d .
O17 O 0.4404(10) 0.4967(10) 0.3373(8) 0.0159(19) Uani 1 1 d .
O1W O 0.5773(17) 0.0580(11) 0.3095(11) 0.042(3) Uani 1 1 d U
O2W O -0.0680(19) 0.422(2) 0.0864(14) 0.065(5) Uani 1 1 d .

loop_
_atom_site_aniso_label
_atom_site_aniso_U_11
_atom_site_aniso_U_22
_atom_site_aniso_U_33
_atom_site_aniso_U_23
_atom_site_aniso_U_13
_atom_site_aniso_U_12
Nb1 0.0146(6) 0.0282(7) 0.0216(7) 0.0077(5) 0.0071(5) 0.0145(6)
Nb2 0.0173(7) 0.0307(8) 0.0247(7) 0.0085(6) 0.0114(5) 0.0165(6)
Nb3 0.0204(7) 0.0269(7) 0.0199(7) 0.0033(5) 0.0017(5) 0.0103(6)
Se1 0.0312(9) 0.0415(10) 0.0242(8) 0.0136(7) 0.0122(7) 0.0210(8)
Cs1 0.0822(12) 0.0592(10) 0.0447(8) 0.0146(7) 0.0104(8) -0.0056(8)
Cs2 0.0810(12) 0.1276(16) 0.0718(11) 0.0405(11) 0.0359(9) 0.0771(12)
P1 0.0134(18) 0.026(2) 0.027(2) 0.0072(16) 0.0061(15) 0.0072(16)
O1 0.046(7) 0.061(7) 0.106(9) -0.035(6) 0.015(6) 0.033(6)
O2 0.062(10) 0.080(11) 0.075(11) 0.020(9) 0.044(9) 0.048(9)
O3 0.033(8) 0.063(10) 0.117(15) -0.007(10) 0.037(9) 0.015(8)
O4 0.049(8) 0.043(7) 0.036(7) 0.000(6) 0.007(6) 0.020(6)
O5 0.035(7) 0.040(7) 0.036(7) -0.007(6) -0.005(6) 0.003(6)
O6 0.035(7) 0.034(7) 0.055(8) 0.014(6) 0.013(6) 0.022(6)
O7 0.048(8) 0.043(7) 0.028(6) 0.013(6) 0.004(6) 0.012(6)
O8 0.029(6) 0.057(8) 0.044(7) 0.018(6) 0.012(5) 0.033(6)
O9 0.021(5) 0.050(7) 0.024(6) 0.016(5) 0.010(4) 0.021(5)
O10 0.019(5) 0.018(5) 0.048(7) 0.006(5) 0.010(5) 0.009(4)
O11 0.019(6) 0.018(6) 0.063(8) 0.014(5) 0.018(5) 0.005(5)
O12 0.034(6) 0.036(7) 0.028(6) 0.010(5) 0.008(5) 0.012(5)
O13 0.016(5) 0.029(6) 0.049(7) -0.001(5) 0.008(5) 0.012(5)
O14 0.042(7) 0.041(7) 0.022(5) 0.014(5) 0.016(5) 0.030(6)
O15 0.027(6) 0.040(6) 0.025(6) 0.012(5) 0.009(5) 0.022(5)
O16 0.012(5) 0.036(6) 0.036(6) 0.005(5) 0.001(4) 0.012(5)
O17 0.012(5) 0.025(5) 0.016(5) 0.007(4) 0.005(4) 0.013(4)
O1W 0.079(7) 0.011(4) 0.031(5) 0.013(4) 0.027(5) 0.014(4)
O2W 0.055(9) 0.117(14) 0.043(8) 0.015(9) 0.014(7) 0.060(10)

loop_
_atom_type_symbol
_atom_type_description
_atom_type_scat_dispersion_real
_atom_type_scat_dispersion_imag
_atom_type_scat_source
Cs Cs -0.3680 2.1192 'International Tables Vol C Tables 4.2.6.8 and 6.1.1.4'
Nb Nb -2.0727 0.6215 'International Tables Vol C Tables 4.2.6.8 and 6.1.1.4'
O O 0.0106 0.0060 'International Tables Vol C Tables 4.2.6.8 and 6.1.1.4'
P P 0.1023 0.0942 'International Tables Vol C Tables 4.2.6.8 and 6.1.1.4'
Se Se -0.0929 2.2259 'International Tables Vol C Tables 4.2.6.8 and 6.1.1.4'

loop_
_geom_angle_atom_site_label_1
_geom_angle_atom_site_label_2
_geom_angle_atom_site_label_3
_geom_angle
_geom_angle_site_symmetry_1
_geom_angle_site_symmetry_3
Nb3 Nb1 Cs2 126.33(5) 2_666 .
O6 Nb1 Nb3 155.6(4) . 2_666
O6 Nb1 Cs2 50.3(4) . .
O6 Nb1 O13 78.4(5) . .
O6 Nb1 O14 88.3(5) . 2_666
O6 Nb1 O16 122.8(5) . 2_666
O6 Nb1 O17 161.0(5) . 2_666
O8 Nb1 Nb3 113.2(4) . 2_666
O8 Nb1 Cs2 44.2(4) . .
O8 Nb1 O6 45.0(5) . .
O8 Nb1 O13 123.3(5) . .
O8 Nb1 O14 89.7(5) . 2_666
O8 Nb1 O16 77.9(5) . 2_666
O8 Nb1 O17 148.8(5) . 2_666
O13 Nb1 Nb3 121.0(3) . 2_666
O13 Nb1 Cs2 106.4(3) . .
O13 Nb1 O14 84.6(5) . 2_666
O13 Nb1 O16 157.7(4) . 2_666
O13 Nb1 O17 85.4(4) . 2_666
O14 Nb1 Nb3 79.8(3) 2_666 2_666
O14 Nb1 Cs2 131.3(3) 2_666 .
O15 Nb1 Nb3 95.5(3) . 2_666
O15 Nb1 Cs2 57.0(3) . .
O15 Nb1 O6 98.6(5) . .
O15 Nb1 O8 98.6(5) . .
O15 Nb1 O13 92.0(5) . .
O15 Nb1 O14 171.6(4) . 2_666
O15 Nb1 O16 91.4(5) . 2_666
O15 Nb1 O17 91.7(4) . 2_666
O16 Nb1 Nb3 36.7(3) 2_666 2_666
O16 Nb1 Cs2 94.0(3) 2_666 .
O16 Nb1 O14 88.8(5) 2_666 2_666
O17 Nb1 Nb3 36.1(3) 2_666 2_666
O17 Nb1 Cs2 146.2(3) 2_666 .
O17 Nb1 O14 80.4(4) 2_666 2_666
O17 Nb1 O16 72.5(4) 2_666 2_666
Nb3 Nb2 Cs1 130.71(5) . 1_665
Nb3 Nb2 Cs2 157.54(5) . 2_766
Nb3 Nb2 Cs2 121.27(6) . .
Cs1 Nb2 Cs2 65.88(4) 1_665 2_766
Cs1 Nb2 Cs2 99.87(5) 1_665 .
Cs2 Nb2 Cs2 59.85(6) . 2_766
O1 Nb2 Nb3 37.3(4) . .
O1 Nb2 Cs1 130.8(6) . 1_665
O1 Nb2 Cs2 148.7(5) . 2_766
O1 Nb2 Cs2 89.3(5) . .
O1 Nb2 O9 91.0(7) . .
O1 Nb2 O10 160.7(5) . 2_666
O1 Nb2 O17 74.9(5) . .
O2 Nb2 Nb3 112.7(5) . .
O2 Nb2 Cs1 78.1(5) . 1_665
O2 Nb2 Cs2 43.3(5) . .
O2 Nb2 Cs2 83.6(5) . 2_766
O2 Nb2 O1 76.4(6) . .
O2 Nb2 O9 94.8(6) . .
O2 Nb2 O10 122.6(6) . 2_666
O2 Nb2 O17 150.8(6) . .
O3 Nb2 Nb3 154.6(5) . .
O3 Nb2 Cs1 46.0(6) . 1_665
O3 Nb2 Cs2 46.8(6) . 2_766
O3 Nb2 Cs2 53.9(6) . .
O3 Nb2 O1 120.5(6) . .
O3 Nb2 O2 44.4(7) . .
O3 Nb2 O9 89.8(7) . .
O3 Nb2 O10 78.3(6) . 2_666
O3 Nb2 O17 162.2(6) . .
O9 Nb2 Nb3 80.4(3) . .
O9 Nb2 Cs1 50.4(3) . 1_665
O9 Nb2 Cs2 114.8(3) . 2_766
O9 Nb2 Cs2 136.5(3) . .
O10 Nb2 Nb3 123.4(3) 2_666 .
O10 Nb2 Cs1 57.7(3) 2_666 1_665
O10 Nb2 Cs2 107.0(3) 2_666 .
O10 Nb2 Cs2 47.4(3) 2_666 2_766
O10 Nb2 O9 84.2(5) 2_666 .
O15 Nb2 Nb3 99.0(3) . .
O15 Nb2 Cs1 128.7(3) . 1_665
O15 Nb2 Cs2 53.2(3) . .
O15 Nb2 Cs2 62.8(3) . 2_766
O15 Nb2 O1 95.3(7) . .
O15 Nb2 O2 95.9(6) . .
O15 Nb2 O3 95.1(7) . .
O15 Nb2 O9 168.6(4) . .
O15 Nb2 O10 86.7(5) . 2_666
O15 Nb2 O17 91.8(4) . .
O17 Nb2 Nb3 38.1(3) . .
O17 Nb2 Cs1 117.9(3) . 1_665
O17 Nb2 Cs2 124.6(3) . 2_766
O17 Nb2 Cs2 140.5(3) . .
O17 Nb2 O9 80.7(4) . .
O17 Nb2 O10 85.8(4) . 2_666
Nb1 Nb3 Cs1 124.53(5) 2_666 2
Nb1 Nb3 Cs1 141.57(5) 2_666 .
Nb1 Nb3 Cs2 69.74(4) 2_666 1_455
Nb2 Nb3 Nb1 74.16(4) . 2_666
Nb2 Nb3 Cs1 114.81(5) . 2
Nb2 Nb3 Cs1 127.32(5) . .
Nb2 Nb3 Cs2 131.28(5) . 1_455
Cs1 Nb3 Cs1 78.91(4) . 2
Cs1 Nb3 Cs2 112.36(5) 2 1_455
Cs1 Nb3 Cs2 73.13(5) . 1_455
O1 Nb3 Nb1 110.3(4) . 2_666
O1 Nb3 Nb2 36.1(4) . .
O1 Nb3 Cs1 96.4(5) . .
O1 Nb3 Cs1 93.4(5) . 2
O1 Nb3 Cs2 149.0(6) . 1_455
O1 Nb3 O12 88.8(7) . .
O1 Nb3 O16 147.6(5) . .
O1 Nb3 O17 74.1(5) . .
O4 Nb3 Nb1 162.8(4) . 2_666
O4 Nb3 Nb2 119.4(4) . .
O4 Nb3 Cs1 42.0(4) . 2
O4 Nb3 Cs1 40.2(4) . .
O4 Nb3 Cs2 103.5(4) . 1_455
O4 Nb3 O1 83.8(6) . .
O4 Nb3 O5 45.1(6) . .
O4 Nb3 O7 93.3(6) . .
O4 Nb3 O12 91.0(5) . .
O4 Nb3 O16 127.5(5) . .
O4 Nb3 O17 157.8(5) . .
O5 Nb3 Nb1 119.3(4) . 2_666
O5 Nb3 Nb2 161.8(4) . .
O5 Nb3 Cs1 50.5(4) . .
O5 Nb3 Cs1 48.2(4) . 2
O5 Nb3 Cs2 66.9(4) . 1_455
O5 Nb3 O1 128.7(6) . .
O5 Nb3 O7 91.2(6) . .
O5 Nb3 O12 87.9(5) . .
O5 Nb3 O16 82.5(5) . .
O5 Nb3 O17 156.3(5) . .
O7 Nb3 Nb1 94.5(4) . 2_666
O7 Nb3 Nb2 100.1(4) . .
O7 Nb3 Cs1 132.4(4) . 2
O7 Nb3 Cs1 53.9(4) . .
O7 Nb3 Cs2 52.7(4) . 1_455
O7 Nb3 O1 97.2(7) . .
O7 Nb3 O12 172.9(6) . .
O7 Nb3 O16 89.6(5) . .
O7 Nb3 O17 91.9(4) . .
O12 Nb3 Nb1 79.8(3) . 2_666
O12 Nb3 Nb2 82.5(3) . .
O12 Nb3 Cs1 50.4(3) . 2
O12 Nb3 Cs1 129.3(3) . .
O12 Nb3 Cs2 120.7(4) . 1_455
O12 Nb3 O16 83.3(5) . .
O16 Nb3 Nb1 37.4(3) . 2_666
O16 Nb3 Nb2 111.5(3) . .
O16 Nb3 Cs1 105.2(3) . 2
O16 Nb3 Cs1 112.8(3) . .
O16 Nb3 Cs2 42.6(3) . 1_455
O17 Nb3 Nb1 37.0(2) . 2_666
O17 Nb3 Nb2 38.4(2) . .
O17 Nb3 Cs1 143.7(3) . .
O17 Nb3 Cs1 135.5(3) . 2
O17 Nb3 Cs2 96.8(3) . 1_455
O17 Nb3 O12 86.1(4) . .
O17 Nb3 O16 74.1(4) . .
O9 Se1 O14 104.5(5) . .
O12 Se1 O9 102.0(6) . .
O12 Se1 O14 101.3(6) . .
O3 Cs1 P1 106.2(3) 1_445 .
O3 Cs1 O5 118.4(4) 1_445 2
O3 Cs1 O5 168.1(4) 1_445 .
O3 Cs1 O7 127.4(4) 1_445 .
O3 Cs1 O8 52.3(3) 1_445 2_656
O3 Cs1 O9 53.0(3) 1_445 1_445
O3 Cs1 O10 44.0(3) 1_445 2_556
O3 Cs1 O11 86.4(4) 1_445 .
O3 Cs1 O12 77.1(4) 1_445 2
O4 Cs1 P1 125.3(3) 2 .
O4 Cs1 P1 70.7(2) . .
O4 Cs1 O3 164.0(4) . 1_445
O4 Cs1 O3 128.4(4) 2 1_445
O4 Cs1 O4 57.3(4) . 2
O4 Cs1 O5 57.7(3) 2 .
O4 Cs1 O5 58.9(3) . 2
O4 Cs1 O5 26.0(4) . .
O4 Cs1 O5 26.4(4) 2 2
O4 Cs1 O7 50.5(3) . .
O4 Cs1 O7 104.2(3) 2 .
O4 Cs1 O8 131.5(3) 2 2_656
O4 Cs1 O8 112.0(3) . 2_656
O4 Cs1 O9 91.2(3) 2 1_445
O4 Cs1 O9 141.9(3) . 1_445
O4 Cs1 O10 136.9(3) 2 2_556
O4 Cs1 O10 145.3(3) . 2_556
O4 Cs1 O11 144.4(3) 2 .
O4 Cs1 O11 91.5(3) . .
O4 Cs1 O12 51.4(3) 2 2
O4 Cs1 O12 106.0(3) . 2
O5 Cs1 P1 128.1(2) 2 .
O5 Cs1 P1 68.3(2) . .
O5 Cs1 O5 71.7(4) 2 .
O5 Cs1 O7 47.8(3) . .
O5 Cs1 O7 109.2(3) 2 .
O5 Cs1 O8 105.2(3) 2 2_656
O5 Cs1 O8 134.0(3) . 2_656
O5 Cs1 O10 151.1(3) 2 2_556
O5 Cs1 O10 124.1(3) . 2_556
O5 Cs1 O11 148.0(3) 2 .
O5 Cs1 O11 86.7(3) . .
O5 Cs1 O12 48.8(3) 2 2
O7 Cs1 P1 21.1(2) . .
O7 Cs1 O8 95.7(3) . 2_656
O7 Cs1 O10 97.8(3) . 2_556
O8 Cs1 P1 81.3(2) 2_656 .
O9 Cs1 P1 125.2(2) 1_445 .
O9 Cs1 O5 120.6(3) 1_445 .
O9 Cs1 O5 103.2(3) 1_445 2
O9 Cs1 O7 135.1(3) 1_445 .
O9 Cs1 O8 105.0(3) 1_445 2_656
O9 Cs1 O10 48.6(3) 1_445 2_556
O9 Cs1 O11 108.1(3) 1_445 .
O9 Cs1 O12 57.1(3) 1_445 2
O10 Cs1 P1 80.41(18) 2_556 .
O10 Cs1 O8 81.2(3) 2_556 2_656
O11 Cs1 P1 20.75(18) . .
O11 Cs1 O7 41.4(3) . .
O11 Cs1 O8 72.9(3) . 2_656
O11 Cs1 O10 60.8(2) . 2_556
O12 Cs1 P1 176.7(2) 2 .
O12 Cs1 O5 108.5(3) 2 .
O12 Cs1 O7 155.6(3) 2 .
O12 Cs1 O8 100.5(3) 2 2_656
O12 Cs1 O10 102.6(3) 2 2_556
O12 Cs1 O11 162.6(3) 2 .
O2 Cs2 P1 143.8(3) . 1_655
O2 Cs2 O3 24.6(4) . .
O2 Cs2 O3 125.9(4) . 2_766
O2 Cs2 O6 95.0(3) . .
O2 Cs2 O7 121.8(3) . 1_655
O2 Cs2 O10 147.4(4) . 1_655
O2 Cs2 O15 50.8(3) . .
O2 Cs2 O16 79.3(3) . 1_655
O3 Cs2 P1 134.5(2) . 1_655
O3 Cs2 P1 66.7(3) 2_766 1_655
O3 Cs2 O3 102.1(5) 2_766 .
O3 Cs2 O7 83.8(3) 2_766 1_655
O3 Cs2 O7 118.6(3) . 1_655
O3 Cs2 O15 91.2(3) 2_766 .
O6 Cs2 P1 121.2(2) . 1_655
O6 Cs2 O3 81.4(3) . 2_766
O6 Cs2 O3 98.7(3) . .
O6 Cs2 O7 142.0(3) . 1_655
O6 Cs2 O10 111.1(3) . 1_655
O6 Cs2 O15 50.6(3) . .
O6 Cs2 O16 166.7(3) . 1_655
O7 Cs2 P1 22.69(19) 1_655 1_655
O8 Cs2 P1 110.7(2) . 1_655
O8 Cs2 O2 102.4(3) . .
O8 Cs2 O3 94.6(4) . .
O8 Cs2 O3 55.9(3) . 2_766
O8 Cs2 O6 27.0(3) . .
O8 Cs2 O7 133.1(3) . 1_655
O8 Cs2 O10 93.6(3) . 1_655
O8 Cs2 O11 84.4(3) . 2_656
O8 Cs2 O15 51.6(3) . .
O8 Cs2 O16 142.4(3) . 1_655
O10 Cs2 P1 21.7(2) 1_655 1_655
O10 Cs2 O3 127.1(3) 1_655 .
O10 Cs2 O3 45.0(3) 1_655 2_766
O10 Cs2 O7 40.4(3) 1_655 1_655
O10 Cs2 O15 136.2(3) 1_655 .
O10 Cs2 O16 71.0(3) 1_655 1_655
O11 Cs2 P1 57.4(2) 2_656 1_655
O11 Cs2 O2 142.7(4) 2_656 .
O11 Cs2 O3 88.5(4) 2_656 2_766
O11 Cs2 O3 166.6(3) 2_656 .
O11 Cs2 O6 74.5(3) 2_656 .
O11 Cs2 O7 70.3(3) 2_656 1_655
O11 Cs2 O10 66.3(3) 2_656 1_655
O11 Cs2 O15 124.4(3) 2_656 .
O11 Cs2 O16 117.2(3) 2_656 1_655
O15 Cs2 P1 157.87(19) . 1_655
O15 Cs2 O3 48.1(3) . .
O15 Cs2 O7 164.5(3) . 1_655
O16 Cs2 P1 65.69(19) 1_655 1_655
O16 Cs2 O3 92.2(3) 1_655 2_766
O16 Cs2 O3 71.1(3) 1_655 .
O16 Cs2 O7 47.5(3) 1_655 1_655
O16 Cs2 O15 118.4(3) 1_655 .
O1W Cs2 P1 127.0(3) . 1_655
O1W Cs2 O2 68.2(4) . .
O1W Cs2 O3 90.6(3) . .
O1W Cs2 O3 140.4(4) . 2_766
O1W Cs2 O6 59.5(3) . .
O1W Cs2 O7 122.6(3) . 1_655
O1W Cs2 O8 86.1(3) . .
O1W Cs2 O10 142.0(3) . 1_655
O1W Cs2 O11 75.9(3) . 2_656
O1W Cs2 O15 69.7(3) . .
O1W Cs2 O16 127.3(3) . 1_655
Cs2 P1 Cs1 81.39(9) 1_455 .
O7 P1 Cs1 56.4(5) . .
O7 P1 Cs2 69.1(6) . 1_455
O10 P1 Cs1 135.0(4) . .
O10 P1 Cs2 54.5(4) . 1_455
O10 P1 O7 107.8(7) . .
O10 P1 O11 109.9(6) . .
O11 P1 Cs1 53.4(5) . .
O11 P1 Cs2 87.1(4) . 1_455
O11 P1 O7 108.1(7) . .
O13 P1 Cs1 112.7(5) . .
O13 P1 Cs2 163.1(5) . 1_455
O13 P1 O7 110.1(8) . .
O13 P1 O10 112.3(6) . .
O13 P1 O11 108.5(6) . .
Nb2 O1 Nb3 106.6(6) . .
Nb2 O2 Cs2 111.8(7) . .
O3 O2 Nb2 67.7(8) . .
O3 O2 Cs2 90.9(11) . .
Nb2 O3 Cs1 107.7(7) . 1_665
Nb2 O3 Cs2 99.7(7) . .
Nb2 O3 Cs2 107.9(7) . 2_766
Cs1 O3 Cs2 91.2(4) 1_665 2_766
Cs1 O3 Cs2 152.5(5) 1_665 .
Cs2 O3 Cs2 77.9(5) 2_766 .
O2 O3 Nb2 67.9(8) . .
O2 O3 Cs1 128.5(13) . 1_665
O2 O3 Cs2 140.0(13) . 2_766
O2 O3 Cs2 64.5(10) . .
Nb3 O4 Cs1 113.7(6) . 2
Nb3 O4 Cs1 115.9(6) . .
Cs1 O4 Cs1 122.7(4) . 2
O5 O4 Nb3 68.2(7) . .
O5 O4 Cs1 89.1(8) . .
O5 O4 Cs1 84.0(8) . 2
Nb3 O5 Cs1 105.9(5) . 2
Nb3 O5 Cs1 103.2(5) . .
Cs1 O5 Cs1 108.3(4) 2 .
O4 O5 Nb3 66.7(7) . .
O4 O5 Cs1 69.6(7) . 2
O4 O5 Cs1 64.9(7) . .
Nb1 O6 Cs2 102.3(5) . .
O8 O6 Nb1 66.8(6) . .
O8 O6 Cs2 69.3(6) . .
Nb3 O7 Cs1 99.1(4) . .
Nb3 O7 Cs2 102.1(5) . 1_455
Cs1 O7 Cs2 93.8(3) . 1_455
P1 O7 Nb3 155.4(9) . .
P1 O7 Cs1 102.5(6) . .
P1 O7 Cs2 88.2(6) . 1_455
Nb1 O8 Cs1 159.6(5) . 2_656
Nb1 O8 Cs2 109.6(5) . .
Cs2 O8 Cs1 87.4(3) . 2_656
O6 O8 Nb1 68.2(6) . .
O6 O8 Cs1 104.1(7) . 2_656
O6 O8 Cs2 83.7(7) . .
Nb2 O9 Cs1 99.7(4) . 1_665
Se1 O9 Nb2 130.0(6) . .
Se1 O9 Cs1 126.1(5) . 1_665
Nb2 O10 Cs1 92.7(4) 2_666 2_556
Nb2 O10 Cs2 105.1(4) 2_666 1_455
Cs2 O10 Cs1 85.1(2) 1_455 2_556
P1 O10 Nb2 141.1(7) . 2_666
P1 O10 Cs1 115.4(5) . 2_556
P1 O10 Cs2 103.8(5) . 1_455
Cs2 O11 Cs1 89.2(3) 2_656 .
P1 O11 Cs1 105.9(6) . .
P1 O11 Cs2 143.6(6) . 2_656
Nb3 O12 Cs1 101.8(4) . 2
Se1 O12 Nb3 126.9(6) . .
Se1 O12 Cs1 129.4(5) . 2
P1 O13 Nb1 142.2(7) . .
Se1 O14 Nb1 130.3(6) . 2_666
Nb1 O15 Nb2 161.9(6) . .
Nb1 O15 Cs2 96.4(4) . .
Nb2 O15 Cs2 100.5(4) . .
Nb1 O16 Cs2 114.2(4) 2_666 1_455
Nb3 O16 Nb1 105.9(4) . 2_666
Nb3 O16 Cs2 112.6(4) . 1_455
Nb2 O17 Nb1 144.2(5) . 2_666
Nb3 O17 Nb1 106.9(4) . 2_666
Nb3 O17 Nb2 103.5(4) . .

loop_
_geom_bond_atom_site_label_1
_geom_bond_atom_site_label_2
_geom_bond_distance
_geom_bond_site_symmetry_2
Nb1 Nb3 3.328(2) 2_666
Nb1 Cs2 4.171(2) .
Nb1 O6 1.969(12) .
Nb1 O8 1.951(11) .
Nb1 O13 2.072(11) .
Nb1 O14 2.122(10) 2_666
Nb1 O15 1.876(10) .
Nb1 O16 2.102(11) 2_666
Nb1 O17 2.092(9) 2_666
Nb2 Nb3 3.231(2) .
Nb2 Cs1 4.202(2) 1_665
Nb2 Cs2 4.322(2) .
Nb2 Cs2 4.351(3) 2_766
Nb2 O1 1.988(15) .
Nb2 O2 1.955(14) .
Nb2 O3 1.953(14) .
Nb2 O9 2.129(10) .
Nb2 O10 2.080(11) 2_666
Nb2 O15 1.948(10) .
Nb2 O17 2.065(9) .
Nb3 Cs1 4.325(2) 2
Nb3 Cs1 4.310(2) .
Nb3 Cs2 4.544(2) 1_455
Nb3 O1 2.042(14) .
Nb3 O4 1.942(13) .
Nb3 O5 1.963(12) .
Nb3 O7 1.978(12) .
Nb3 O12 2.059(11) .
Nb3 O16 2.066(11) .
Nb3 O17 2.049(9) .
Se1 O9 1.684(10) .
Se1 O12 1.682(12) .
Se1 O14 1.692(10) .
Cs1 P1 4.137(4) .
Cs1 O3 3.17(2) 1_445
Cs1 O4 3.161(13) 2
Cs1 O4 3.093(14) .
Cs1 O5 3.415(14) .
Cs1 O5 3.353(14) 2
Cs1 O7 3.528(13) .
Cs1 O8 3.621(11) 2_656
Cs1 O9 3.282(11) 1_445
Cs1 O10 3.555(11) 2_556
Cs1 O11 3.452(13) .
Cs1 O12 3.406(12) 2
Cs2 P1 3.955(4) 1_655
Cs2 O2 3.196(17) .
Cs2 O3 3.335(19) 2_766
Cs2 O3 3.54(2) .
Cs2 O6 3.282(13) .
Cs2 O7 3.698(15) 1_655
Cs2 O8 3.089(12) .
Cs2 O10 3.317(11) 1_655
Cs2 O11 3.170(11) 2_656
Cs2 O15 3.521(11) .
Cs2 O16 3.330(11) 1_655
Cs2 O1W 2.835(14) .
P1 O7 1.527(12) .
P1 O10 1.506(11) .
P1 O11 1.523(11) .
P1 O13 1.490(11) .
O2 O3 1.48(2) .
O4 O5 1.50(2) .
O6 O8 1.500(18) .
